data_7053097
loop_
_publ_author_name
'Hude\<cek, Old\<rich'
'Budka, Jan'
'Dvo\<r\'akov\'a, Hana'
'Cu\<r\'inov\'a, Petra'
'C\'isa\<rov\'a, Ivana'
'Lhot\'ak, Pavel'

_publ_section_title
;
 Anion receptors based on ureidocalix[4]arenes immobilised in the partial
 cone conformation
;
_journal_issue 1
_journal_name_full 'New Journal of Chemistry'
_journal_page_first 220
_journal_paper_doi 10.1039/c2nj40724h
_journal_volume 37
_journal_year 2013
_chemical_compound_source 'synthesized by the authors'
_chemical_formula_moiety 'C48 H62 N2 O8'
_chemical_formula_sum 'C48 H62 N2 O8'
_chemical_formula_weight 795.00
_chemical_name_systematic
;
?
;
_space_group_IT_number 14
_symmetry_cell_setting monoclinic
_symmetry_space_group_name_Hall '-P 2ybc'
_symmetry_space_group_name_H-M 'P 1 21/c 1'
_atom_sites_solution_hydrogens geom
_atom_sites_solution_primary direct
_atom_sites_solution_secondary difmap
_audit_creation_method SHELXL-97
_cell_angle_alpha 90.00
_cell_angle_beta 123.9930(14)
_cell_angle_gamma 90.00
_cell_formula_units_Z 4
_cell_length_a 13.7360(4)
_cell_length_b 17.1360(5)
_cell_length_c 23.2760(3)
_cell_measurement_reflns_used 9882
_cell_measurement_temperature 150(2)
_cell_measurement_theta_max 27.5
_cell_measurement_theta_min 1
_cell_volume 4542.4(2)
_computing_cell_refinement 'COLLECT and DENZO'
_computing_data_collection 'COLLECT (Hooft, 1998) and DENZO (Otwinowski & Minor, 1997)'
_computing_data_reduction 'COLLECT and DENZO'
_computing_structure_refinement 'SHELXL-97 (Sheldrick, 1997)'
_computing_structure_solution 'SIR92 (Altomare et al., 1994)'
_diffrn_ambient_temperature 150(2)
_diffrn_detector_area_resol_mean 9.091
_diffrn_measured_fraction_theta_full 0.999
_diffrn_measured_fraction_theta_max 0.999
_diffrn_measurement_device_type 'Nonius KappaCCD area detector'
_diffrn_measurement_method '\f and \w scans to fill the Ewald sphere'
_diffrn_radiation_monochromator graphite
_diffrn_radiation_source 'fine-focus sealed tube'
_diffrn_radiation_type MoK\a
_diffrn_radiation_wavelength 0.71073
_diffrn_reflns_av_R_equivalents 0.033
_diffrn_reflns_av_sigmaI/netI 0.0411
_diffrn_reflns_limit_h_max 17
_diffrn_reflns_limit_h_min -17
_diffrn_reflns_limit_k_max 19
_diffrn_reflns_limit_k_min -22
_diffrn_reflns_limit_l_max 30
_diffrn_reflns_limit_l_min -30
_diffrn_reflns_number 47233
_diffrn_reflns_theta_full 27.47
_diffrn_reflns_theta_max 27.47
_diffrn_reflns_theta_min 1.59
_diffrn_standards_number 0
_exptl_absorpt_coefficient_mu 0.078
_exptl_absorpt_correction_type none
_exptl_crystal_colour colourless
_exptl_crystal_density_diffrn 1.162
_exptl_crystal_density_method 'not measured'
_exptl_crystal_description prism
_exptl_crystal_F_000 1712
_exptl_crystal_size_max 0.4
_exptl_crystal_size_mid 0.4
_exptl_crystal_size_min 0.4
_refine_diff_density_max 0.676
_refine_diff_density_min -0.495
_refine_diff_density_rms 0.050
_refine_ls_extinction_method none
_refine_ls_goodness_of_fit_ref 0.999
_refine_ls_hydrogen_treatment constr
_refine_ls_matrix_type full
_refine_ls_number_parameters 533
_refine_ls_number_reflns 10398
_refine_ls_number_restraints 0
_refine_ls_restrained_S_all 0.999
_refine_ls_R_factor_all 0.0970
_refine_ls_R_factor_gt 0.0609
_refine_ls_shift/su_max 0.001
_refine_ls_shift/su_mean 0.000
_refine_ls_structure_factor_coef Fsqd
_refine_ls_weighting_details 'calc w=1/[\s^2^(Fo^2^)+(0.1079P)^2^+1.8645P] where P=(Fo^2^+2Fc^2^)/3'
_refine_ls_weighting_scheme calc
_refine_ls_wR_factor_gt 0.1683
_refine_ls_wR_factor_ref 0.1959
_reflns_number_gt 6859
_reflns_number_total 10398
_reflns_threshold_expression I>2\s(I)
_cod_data_source_file c2nj40724h.txt
_cod_data_source_block oh278f1-budka-vscht
_cod_original_sg_symbol_H-M 'P 21/c'
_cod_database_code 7053097

loop_
_symmetry_equiv_pos_as_xyz
'x, y, z'
'-x, y+1/2, -z+1/2'
'-x, -y, -z'
'x, -y-1/2, z-1/2'

loop_
_atom_site_label
_atom_site_type_symbol
_atom_site_fract_x
_atom_site_fract_y
_atom_site_fract_z
_atom_site_U_iso_or_equiv
_atom_site_adp_type
_atom_site_occupancy
_atom_site_symmetry_multiplicity
_atom_site_calc_flag
_atom_site_refinement_flags
C1 C 0.56292(16) 0.21367(13) 0.50209(10) 0.0343(4) Uani 1 1 d .
C2 C 0.55205(19) 0.29902(13) 0.51474(12) 0.0411(5) Uani 1 1 d .
H2A H 0.5801 0.3063 0.5639 0.049 Uiso 1 1 calc R
H2B H 0.4684 0.3145 0.4857 0.049 Uiso 1 1 calc R
C3 C 0.62231(19) 0.35119(13) 0.49804(10) 0.0376(5) Uani 1 1 d .
C4 C 0.5689(2) 0.40629(14) 0.44489(11) 0.0487(6) Uani 1 1 d .
H4 H 0.4865 0.4142 0.4207 0.058 Uiso 1 1 calc R
C5 C 0.6321(2) 0.45000(14) 0.42614(12) 0.0492(6) Uani 1 1 d .
C6 C 0.7515(2) 0.43454(14) 0.46077(12) 0.0475(6) Uani 1 1 d .
H6 H 0.7958 0.4622 0.4475 0.057 Uiso 1 1 calc R
C7 C 0.8087(2) 0.38023(12) 0.51410(11) 0.0383(5) Uani 1 1 d .
C8 C 0.9353(2) 0.35770(13) 0.54424(12) 0.0410(5) Uani 1 1 d .
H8A H 0.9831 0.3664 0.5950 0.049 Uiso 1 1 calc R
H8B H 0.9675 0.3906 0.5237 0.049 Uiso 1 1 calc R
C9 C 0.94105(18) 0.27238(12) 0.52891(11) 0.0354(5) Uani 1 1 d .
C10 C 0.87238(18) 0.24600(12) 0.46081(11) 0.0352(5) Uani 1 1 d .
H10 H 0.8283 0.2818 0.4238 0.042 Uiso 1 1 calc R
C11 C 0.86923(16) 0.16715(12) 0.44778(10) 0.0321(4) Uani 1 1 d .
C12 C 0.93013(16) 0.11273(12) 0.49981(10) 0.0304(4) Uani 1 1 d .
H12 H 0.9245 0.0588 0.4890 0.036 Uiso 1 1 calc R
C13 C 0.99985(16) 0.13778(12) 0.56830(10) 0.0311(4) Uani 1 1 d .
C14 C 1.06019(17) 0.07904(13) 0.62711(10) 0.0344(5) Uani 1 1 d .
H14A H 1.1416 0.0963 0.6617 0.041 Uiso 1 1 calc R
H14B H 1.0638 0.0277 0.6088 0.041 Uiso 1 1 calc R
C15 C 0.99392(16) 0.07096(12) 0.66161(10) 0.0314(4) Uani 1 1 d .
C16 C 1.04133(18) 0.09687(12) 0.72890(10) 0.0350(5) Uani 1 1 d .
H16 H 1.1186 0.1178 0.7546 0.042 Uiso 1 1 calc R
C17 C 0.97903(19) 0.09307(13) 0.75981(10) 0.0365(5) Uani 1 1 d .
C18 C 0.86272(18) 0.06822(12) 0.71884(10) 0.0351(4) Uani 1 1 d .
H18 H 0.8165 0.0692 0.7376 0.042 Uiso 1 1 calc R
C19 C 0.81199(17) 0.04192(12) 0.65108(10) 0.0326(4) Uani 1 1 d .
C20 C 0.68236(18) 0.02320(13) 0.60479(10) 0.0360(5) Uani 1 1 d .
H20A H 0.6717 -0.0308 0.5870 0.043 Uiso 1 1 calc R
H20B H 0.6469 0.0266 0.6319 0.043 Uiso 1 1 calc R
C21 C 0.62139(16) 0.07977(12) 0.54466(10) 0.0323(4) Uani 1 1 d .
C22 C 0.59208(16) 0.05744(13) 0.47966(10) 0.0325(4) Uani 1 1 d .
H22 H 0.5988 0.0044 0.4706 0.039 Uiso 1 1 calc R
C23 C 0.55312(16) 0.11268(12) 0.42821(10) 0.0330(4) Uani 1 1 d .
C24 C 0.53973(17) 0.19044(13) 0.43842(10) 0.0354(5) Uani 1 1 d .
H24 H 0.5150 0.2274 0.4024 0.042 Uiso 1 1 calc R
C25 C 0.60366(16) 0.15764(13) 0.55453(10) 0.0329(4) Uani 1 1 d .
C26 C 0.74320(18) 0.34089(12) 0.53423(10) 0.0333(4) Uani 1 1 d .
C27 C 1.00550(16) 0.21780(12) 0.58147(10) 0.0322(4) Uani 1 1 d .
C28 C 0.88202(17) 0.03949(11) 0.62506(9) 0.0304(4) Uani 1 1 d .
C29 C 0.53826(18) 0.17858(14) 0.62821(11) 0.0397(5) Uani 1 1 d .
H29A H 0.4979 0.1274 0.6134 0.048 Uiso 1 1 calc R
H29B H 0.4807 0.2198 0.5995 0.048 Uiso 1 1 calc R
C30 C 0.5868(2) 0.19223(18) 0.70282(13) 0.0560(7) Uani 1 1 d .
H30A H 0.6344 0.2406 0.7182 0.067 Uiso 1 1 calc R
H30B H 0.6392 0.1484 0.7305 0.067 Uiso 1 1 calc R
C31 C 0.4914(3) 0.1996(2) 0.71626(16) 0.0690(8) Uani 1 1 d .
H31A H 0.4412 0.2443 0.6905 0.104 Uiso 1 1 calc R
H31B H 0.5272 0.2074 0.7659 0.104 Uiso 1 1 calc R
H31C H 0.4440 0.1519 0.7011 0.104 Uiso 1 1 calc R
C32 C 0.86496(19) 0.31503(14) 0.65592(10) 0.0414(5) Uani 1 1 d .
H32A H 0.9258 0.3502 0.6601 0.050 Uiso 1 1 calc R
H32B H 0.9058 0.2706 0.6879 0.050 Uiso 1 1 calc R
C33 C 0.7979(2) 0.35840(15) 0.67878(12) 0.0472(6) Uani 1 1 d .
H33A H 0.7420 0.3224 0.6793 0.057 Uiso 1 1 calc R
H33B H 0.7520 0.4007 0.6453 0.057 Uiso 1 1 calc R
C34 C 0.8793(3) 0.39315(16) 0.75038(13) 0.0560(7) Uani 1 1 d .
H34A H 0.9195 0.3511 0.7843 0.084 Uiso 1 1 calc R
H34B H 0.8335 0.4244 0.7625 0.084 Uiso 1 1 calc R
H34C H 0.9375 0.4265 0.7506 0.084 Uiso 1 1 calc R
C35 C 1.1919(2) 0.26226(19) 0.67319(13) 0.0591(7) Uani 1 1 d .
H35A H 1.1922 0.3101 0.6495 0.071 Uiso 1 1 calc R
H35B H 1.2274 0.2194 0.6623 0.071 Uiso 1 1 calc R
C36 C 1.2617(2) 0.2756(2) 0.75042(15) 0.0697(8) Uani 1 1 d .
H36A H 1.2561 0.2285 0.7731 0.084 Uiso 1 1 calc R
H36B H 1.3453 0.2831 0.7678 0.084 Uiso 1 1 calc R
C37 C 1.2205(3) 0.3441(3) 0.7699(2) 0.1105(16) Uani 1 1 d .
H37A H 1.2085 0.3882 0.7398 0.166 Uiso 1 1 calc R
H37B H 1.2794 0.3581 0.8182 0.166 Uiso 1 1 calc R
H37C H 1.1462 0.3314 0.7645 0.166 Uiso 1 1 calc R
C38 C 0.85330(19) -0.07532(13) 0.56151(10) 0.0373(5) Uani 1 1 d .
H38A H 0.8208 -0.1010 0.5854 0.045 Uiso 1 1 calc R
H38B H 0.9382 -0.0875 0.5873 0.045 Uiso 1 1 calc R
C39 C 0.79165(19) -0.10507(13) 0.48821(11) 0.0407(5) Uani 1 1 d .
H39A H 0.8274 -0.0810 0.4655 0.049 Uiso 1 1 calc R
H39B H 0.7080 -0.0894 0.4620 0.049 Uiso 1 1 calc R
C40 C 0.7996(2) -0.19298(15) 0.48597(13) 0.0504(6) Uani 1 1 d .
H40A H 0.8822 -0.2085 0.5101 0.076 Uiso 1 1 calc R
H40B H 0.7570 -0.2103 0.4376 0.076 Uiso 1 1 calc R
H40C H 0.7648 -0.2170 0.5087 0.076 Uiso 1 1 calc R
C41 C 0.5720(3) 0.51341(17) 0.36988(14) 0.0729(10) Uani 1 1 d .
C42 C 0.4514(4) 0.4889(3) 0.3110(2) 0.147(2) Uani 1 1 d .
H42A H 0.4007 0.4825 0.3280 0.221 Uiso 1 1 calc R
H42B H 0.4566 0.4393 0.2919 0.221 Uiso 1 1 calc R
H42C H 0.4183 0.5290 0.2748 0.221 Uiso 1 1 calc R
C43 C 0.6402(5) 0.5310(3) 0.3387(2) 0.145(2) Uani 1 1 d .
H43A H 0.6527 0.4827 0.3212 0.218 Uiso 1 1 calc R
H43B H 0.7163 0.5537 0.3741 0.218 Uiso 1 1 calc R
H43C H 0.5961 0.5681 0.3004 0.218 Uiso 1 1 calc R
C44 C 0.5532(7) 0.5837(3) 0.4011(2) 0.211(4) Uani 1 1 d .
H44A H 0.4934 0.6174 0.3641 0.317 Uiso 1 1 calc R
H44B H 0.6270 0.6126 0.4292 0.317 Uiso 1 1 calc R
H44C H 0.5268 0.5669 0.4305 0.317 Uiso 1 1 calc R
C45 C 1.0340(2) 0.11647(15) 0.83575(11) 0.0467(6) Uani 1 1 d .
C46 C 1.0229(7) 0.0490(3) 0.87314(19) 0.209(4) Uani 1 1 d .
H46A H 1.0787 0.0080 0.8807 0.314 Uiso 1 1 calc R
H46B H 0.9428 0.0281 0.8451 0.314 Uiso 1 1 calc R
H46C H 1.0400 0.0668 0.9179 0.314 Uiso 1 1 calc R
C47 C 1.1586(4) 0.1338(5) 0.8733(2) 0.207(4) Uani 1 1 d .
H47A H 1.1701 0.1823 0.8555 0.311 Uiso 1 1 calc R
H47B H 1.1991 0.0909 0.8671 0.311 Uiso 1 1 calc R
H47C H 1.1907 0.1399 0.9227 0.311 Uiso 1 1 calc R
C48 C 0.9684(4) 0.1810(3) 0.84029(19) 0.149(3) Uani 1 1 d .
H48A H 0.9906 0.1859 0.8881 0.224 Uiso 1 1 calc R
H48B H 0.8840 0.1706 0.8096 0.224 Uiso 1 1 calc R
H48C H 0.9869 0.2297 0.8262 0.224 Uiso 1 1 calc R
N1 N 0.52909(15) 0.08787(12) 0.36111(9) 0.0377(4) Uani 1 1 d .
N2 N 0.79465(15) 0.14006(11) 0.37558(9) 0.0378(4) Uani 1 1 d .
O1 O 0.63433(12) 0.17987(9) 0.61960(7) 0.0373(3) Uani 1 1 d .
O2 O 0.79491(12) 0.28539(8) 0.58591(7) 0.0343(3) Uani 1 1 d .
O3 O 1.07308(12) 0.24232(9) 0.64963(7) 0.0376(3) Uani 1 1 d .
O4 O 0.83658(12) 0.00749(8) 0.55978(6) 0.0328(3) Uani 1 1 d .
O5 O 0.52084(15) 0.13854(10) 0.32136(8) 0.0501(4) Uani 1 1 d .
O6 O 0.51954(16) 0.01775(10) 0.34812(8) 0.0515(4) Uani 1 1 d .
O7 O 0.75311(16) 0.18854(10) 0.32930(8) 0.0545(5) Uani 1 1 d .
O8 O 0.77844(14) 0.06938(10) 0.36531(8) 0.0486(4) Uani 1 1 d .

loop_
_atom_site_aniso_label
_atom_site_aniso_U_11
_atom_site_aniso_U_22
_atom_site_aniso_U_33
_atom_site_aniso_U_23
_atom_site_aniso_U_13
_atom_site_aniso_U_12
C1 0.0259(9) 0.0380(12) 0.0341(10) -0.0033(9) 0.0138(8) 0.0020(8)
C2 0.0346(11) 0.0429(13) 0.0421(11) -0.0017(10) 0.0190(9) 0.0082(9)
C3 0.0438(11) 0.0321(12) 0.0325(10) -0.0024(9) 0.0186(9) 0.0081(9)
C4 0.0572(14) 0.0427(14) 0.0347(11) 0.0005(10) 0.0185(11) 0.0199(11)
C5 0.0799(18) 0.0339(13) 0.0358(11) 0.0055(10) 0.0335(12) 0.0193(12)
C6 0.0793(17) 0.0311(12) 0.0445(12) 0.0038(10) 0.0423(13) 0.0097(11)
C7 0.0566(13) 0.0275(11) 0.0370(11) 0.0002(9) 0.0301(10) 0.0042(9)
C8 0.0543(13) 0.0300(12) 0.0484(12) 0.0000(10) 0.0346(11) -0.0039(10)
C9 0.0394(11) 0.0325(11) 0.0426(11) 0.0007(9) 0.0280(9) -0.0007(9)
C10 0.0411(11) 0.0338(12) 0.0379(11) 0.0069(9) 0.0265(9) 0.0055(9)
C11 0.0319(10) 0.0380(12) 0.0296(9) 0.0018(9) 0.0192(8) 0.0032(8)
C12 0.0302(9) 0.0295(11) 0.0336(10) 0.0002(8) 0.0192(8) 0.0023(8)
C13 0.0268(9) 0.0348(11) 0.0346(10) 0.0013(8) 0.0189(8) 0.0020(8)
C14 0.0271(9) 0.0366(12) 0.0326(10) 0.0021(9) 0.0124(8) 0.0043(8)
C15 0.0319(10) 0.0295(11) 0.0278(9) 0.0044(8) 0.0136(8) 0.0066(8)
C16 0.0330(10) 0.0328(11) 0.0289(10) 0.0016(8) 0.0109(8) 0.0035(8)
C17 0.0436(11) 0.0328(12) 0.0274(10) 0.0021(8) 0.0163(9) 0.0061(9)
C18 0.0434(11) 0.0336(12) 0.0316(10) 0.0029(9) 0.0229(9) 0.0038(9)
C19 0.0376(10) 0.0299(11) 0.0304(10) 0.0035(8) 0.0191(8) 0.0016(8)
C20 0.0384(11) 0.0384(12) 0.0345(10) 0.0010(9) 0.0224(9) -0.0029(9)
C21 0.0254(9) 0.0384(12) 0.0328(10) -0.0015(9) 0.0161(8) -0.0042(8)
C22 0.0260(9) 0.0357(11) 0.0340(10) -0.0029(9) 0.0157(8) -0.0024(8)
C23 0.0260(9) 0.0397(12) 0.0298(10) -0.0050(9) 0.0135(8) -0.0023(8)
C24 0.0283(9) 0.0385(12) 0.0317(10) 0.0015(9) 0.0121(8) 0.0019(8)
C25 0.0250(9) 0.0420(12) 0.0302(10) -0.0063(9) 0.0146(8) -0.0039(8)
C26 0.0453(11) 0.0248(10) 0.0284(9) 0.0006(8) 0.0199(9) 0.0064(8)
C27 0.0299(9) 0.0367(12) 0.0331(10) -0.0034(9) 0.0195(8) -0.0037(8)
C28 0.0351(10) 0.0286(10) 0.0238(9) 0.0025(8) 0.0143(8) 0.0029(8)
C29 0.0348(11) 0.0447(13) 0.0435(12) -0.0067(10) 0.0243(9) -0.0050(9)
C30 0.0552(15) 0.0747(19) 0.0480(13) -0.0179(13) 0.0349(12) -0.0132(13)
C31 0.0766(19) 0.086(2) 0.0710(18) -0.0144(16) 0.0579(16) -0.0083(16)
C32 0.0449(12) 0.0442(13) 0.0298(10) 0.0026(9) 0.0176(9) 0.0019(10)
C33 0.0526(14) 0.0466(14) 0.0444(12) -0.0100(11) 0.0284(11) -0.0096(11)
C34 0.0760(18) 0.0507(16) 0.0462(13) -0.0125(12) 0.0372(13) -0.0171(13)
C35 0.0385(12) 0.085(2) 0.0533(14) -0.0210(14) 0.0256(11) -0.0230(13)
C36 0.0437(14) 0.087(2) 0.0672(18) -0.0256(16) 0.0239(13) -0.0148(14)
C37 0.0502(18) 0.136(4) 0.112(3) -0.079(3) 0.0248(18) -0.008(2)
C38 0.0449(12) 0.0336(12) 0.0324(10) 0.0006(9) 0.0209(9) 0.0031(9)
C39 0.0381(11) 0.0441(13) 0.0334(10) -0.0047(10) 0.0159(9) 0.0026(9)
C40 0.0532(14) 0.0469(15) 0.0505(13) -0.0098(11) 0.0287(11) -0.0002(11)
C41 0.123(3) 0.0497(17) 0.0426(14) 0.0168(12) 0.0439(17) 0.0353(17)
C42 0.131(4) 0.162(5) 0.082(3) 0.071(3) 0.019(3) 0.049(3)
C43 0.151(4) 0.181(5) 0.112(3) 0.108(4) 0.079(3) 0.052(4)
C44 0.445(11) 0.075(3) 0.097(3) 0.050(3) 0.141(5) 0.141(5)
C45 0.0560(14) 0.0468(14) 0.0278(10) -0.0032(10) 0.0177(10) 0.0031(11)
C46 0.384(10) 0.137(5) 0.0381(19) -0.011(2) 0.075(4) -0.100(5)
C47 0.073(3) 0.474(12) 0.065(2) -0.128(5) 0.032(2) -0.056(4)
C48 0.145(4) 0.177(5) 0.063(2) -0.052(3) 0.020(2) 0.075(4)
N1 0.0338(9) 0.0461(12) 0.0311(9) -0.0025(8) 0.0169(7) -0.0015(8)
N2 0.0369(9) 0.0436(12) 0.0326(9) 0.0023(8) 0.0192(8) 0.0081(8)
O1 0.0307(7) 0.0486(9) 0.0329(7) -0.0087(6) 0.0180(6) -0.0048(6)
O2 0.0385(7) 0.0327(8) 0.0293(7) 0.0043(6) 0.0173(6) 0.0040(6)
O3 0.0327(7) 0.0442(9) 0.0349(7) -0.0072(6) 0.0183(6) -0.0075(6)
O4 0.0355(7) 0.0346(8) 0.0248(6) 0.0006(6) 0.0147(6) 0.0010(6)
O5 0.0613(10) 0.0509(11) 0.0364(8) 0.0033(8) 0.0263(8) 0.0024(8)
O6 0.0704(11) 0.0433(10) 0.0448(9) -0.0109(8) 0.0346(9) -0.0079(8)
O7 0.0662(11) 0.0538(11) 0.0325(8) 0.0123(8) 0.0208(8) 0.0100(9)
O8 0.0529(10) 0.0440(10) 0.0379(8) -0.0060(7) 0.0186(7) 0.0064(8)

loop_
_atom_type_symbol
_atom_type_description
_atom_type_scat_dispersion_real
_atom_type_scat_dispersion_imag
_atom_type_scat_source
C C 0.0033 0.0016 'International Tables Vol C Tables 4.2.6.8 and 6.1.1.4'
H H 0.0000 0.0000 'International Tables Vol C Tables 4.2.6.8 and 6.1.1.4'
N N 0.0061 0.0033 'International Tables Vol C Tables 4.2.6.8 and 6.1.1.4'
O O 0.0106 0.0060 'International Tables Vol C Tables 4.2.6.8 and 6.1.1.4'

loop_
_geom_angle_atom_site_label_1
_geom_angle_atom_site_label_2
_geom_angle_atom_site_label_3
_geom_angle
C24 C1 C25 118.36(19)
C24 C1 C2 119.68(19)
C25 C1 C2 121.81(18)
C1 C2 C3 111.91(17)
C1 C2 H2A 109.2
C3 C2 H2A 109.2
C1 C2 H2B 109.2
C3 C2 H2B 109.2
H2A C2 H2B 107.9
C26 C3 C4 118.8(2)
C26 C3 C2 119.03(18)
C4 C3 C2 122.1(2)
C5 C4 C3 122.2(2)
C5 C4 H4 118.9
C3 C4 H4 118.9
C4 C5 C6 117.2(2)
C4 C5 C41 121.1(3)
C6 C5 C41 121.7(3)
C5 C6 C7 122.7(2)
C5 C6 H6 118.7
C7 C6 H6 118.7
C6 C7 C26 118.3(2)
C6 C7 C8 120.8(2)
C26 C7 C8 120.55(18)
C7 C8 C9 109.49(18)
C7 C8 H8A 109.8
C9 C8 H8A 109.8
C7 C8 H8B 109.8
C9 C8 H8B 109.8
H8A C8 H8B 108.2
C10 C9 C27 118.37(19)
C10 C9 C8 119.32(19)
C27 C9 C8 122.08(19)
C11 C10 C9 119.11(19)
C11 C10 H10 120.4
C9 C10 H10 120.4
C12 C11 C10 122.67(18)
C12 C11 N2 118.86(19)
C10 C11 N2 118.44(18)
C11 C12 C13 119.23(19)
C11 C12 H12 120.4
C13 C12 H12 120.4
C12 C13 C27 118.18(18)
C12 C13 C14 120.51(18)
C27 C13 C14 121.15(18)
C13 C14 C15 110.51(15)
C13 C14 H14A 109.5
C15 C14 H14A 109.5
C13 C14 H14B 109.5
C15 C14 H14B 109.5
H14A C14 H14B 108.1
C28 C15 C16 118.46(18)
C28 C15 C14 119.88(17)
C16 C15 C14 121.62(18)
C15 C16 C17 122.04(19)
C15 C16 H16 119.0
C17 C16 H16 119.0
C18 C17 C16 117.45(18)
C18 C17 C45 120.33(19)
C16 C17 C45 122.2(2)
C17 C18 C19 121.98(18)
C17 C18 H18 119.0
C19 C18 H18 119.0
C28 C19 C18 118.08(18)
C28 C19 C20 120.47(17)
C18 C19 C20 121.24(18)
C21 C20 C19 110.20(16)
C21 C20 H20A 109.6
C19 C20 H20A 109.6
C21 C20 H20B 109.6
C19 C20 H20B 109.6
H20A C20 H20B 108.1
C22 C21 C25 118.19(19)
C22 C21 C20 120.42(19)
C25 C21 C20 121.10(18)
C23 C22 C21 119.6(2)
C23 C22 H22 120.2
C21 C22 H22 120.2
C22 C23 C24 122.44(18)
C22 C23 N1 118.22(19)
C24 C23 N1 119.31(18)
C23 C24 C1 119.09(19)
C23 C24 H24 120.5
C1 C24 H24 120.5
O1 C25 C21 118.01(18)
O1 C25 C1 119.70(19)
C21 C25 C1 122.17(18)
O2 C26 C3 118.31(18)
O2 C26 C7 120.73(18)
C3 C26 C7 120.66(19)
O3 C27 C9 119.54(19)
O3 C27 C13 118.00(18)
C9 C27 C13 122.38(18)
C15 C28 O4 119.38(17)
C15 C28 C19 121.33(18)
O4 C28 C19 119.24(17)
O1 C29 C30 108.15(17)
O1 C29 H29A 110.1
C30 C29 H29A 110.1
O1 C29 H29B 110.1
C30 C29 H29B 110.1
H29A C29 H29B 108.4
C29 C30 C31 112.3(2)
C29 C30 H30A 109.2
C31 C30 H30A 109.2
C29 C30 H30B 109.2
C31 C30 H30B 109.2
H30A C30 H30B 107.9
C30 C31 H31A 109.5
C30 C31 H31B 109.5
H31A C31 H31B 109.5
C30 C31 H31C 109.5
H31A C31 H31C 109.5
H31B C31 H31C 109.5
O2 C32 C33 114.97(18)
O2 C32 H32A 108.5
C33 C32 H32A 108.5
O2 C32 H32B 108.5
C33 C32 H32B 108.5
H32A C32 H32B 107.5
C32 C33 C34 111.3(2)
C32 C33 H33A 109.4
C34 C33 H33A 109.4
C32 C33 H33B 109.4
C34 C33 H33B 109.4
H33A C33 H33B 108.0
C33 C34 H34A 109.5
C33 C34 H34B 109.5
H34A C34 H34B 109.5
C33 C34 H34C 109.5
H34A C34 H34C 109.5
H34B C34 H34C 109.5
O3 C35 C36 108.6(2)
O3 C35 H35A 110.0
C36 C35 H35A 110.0
O3 C35 H35B 110.0
C36 C35 H35B 110.0
H35A C35 H35B 108.3
C37 C36 C35 112.8(3)
C37 C36 H36A 109.0
C35 C36 H36A 109.0
C37 C36 H36B 109.0
C35 C36 H36B 109.0
H36A C36 H36B 107.8
C36 C37 H37A 109.5
C36 C37 H37B 109.5
H37A C37 H37B 109.5
C36 C37 H37C 109.5
H37A C37 H37C 109.5
H37B C37 H37C 109.5
O4 C38 C39 108.84(17)
O4 C38 H38A 109.9
C39 C38 H38A 109.9
O4 C38 H38B 109.9
C39 C38 H38B 109.9
H38A C38 H38B 108.3
C38 C39 C40 111.71(19)
C38 C39 H39A 109.3
C40 C39 H39A 109.3
C38 C39 H39B 109.3
C40 C39 H39B 109.3
H39A C39 H39B 107.9
C39 C40 H40A 109.5
C39 C40 H40B 109.5
H40A C40 H40B 109.5
C39 C40 H40C 109.5
H40A C40 H40C 109.5
H40B C40 H40C 109.5
C43 C41 C44 113.3(4)
C43 C41 C42 106.4(3)
C44 C41 C42 105.3(4)
C43 C41 C5 111.8(3)
C44 C41 C5 108.0(2)
C42 C41 C5 111.8(3)
C41 C42 H42A 109.5
C41 C42 H42B 109.5
H42A C42 H42B 109.5
C41 C42 H42C 109.5
H42A C42 H42C 109.5
H42B C42 H42C 109.5
C41 C43 H43A 109.5
C41 C43 H43B 109.5
H43A C43 H43B 109.5
C41 C43 H43C 109.5
H43A C43 H43C 109.5
H43B C43 H43C 109.5
C41 C44 H44A 109.5
C41 C44 H44B 109.5
H44A C44 H44B 109.5
C41 C44 H44C 109.5
H44A C44 H44C 109.5
H44B C44 H44C 109.5
C47 C45 C48 111.5(4)
C47 C45 C46 106.0(5)
C48 C45 C46 105.9(4)
C47 C45 C17 113.6(2)
C48 C45 C17 110.7(2)
C46 C45 C17 108.7(2)
C45 C46 H46A 109.5
C45 C46 H46B 109.5
H46A C46 H46B 109.5
C45 C46 H46C 109.5
H46A C46 H46C 109.5
H46B C46 H46C 109.5
C45 C47 H47A 109.5
C45 C47 H47B 109.5
H47A C47 H47B 109.5
C45 C47 H47C 109.5
H47A C47 H47C 109.5
H47B C47 H47C 109.5
C45 C48 H48A 109.5
C45 C48 H48B 109.5
H48A C48 H48B 109.5
C45 C48 H48C 109.5
H48A C48 H48C 109.5
H48B C48 H48C 109.5
O5 N1 O6 123.68(18)
O5 N1 C23 117.94(19)
O6 N1 C23 118.38(18)
O7 N2 O8 123.65(18)
O7 N2 C11 118.48(19)
O8 N2 C11 117.86(17)
C25 O1 C29 114.01(14)
C26 O2 C32 115.79(16)
C27 O3 C35 113.56(16)
C28 O4 C38 113.07(14)

loop_
_geom_bond_atom_site_label_1
_geom_bond_atom_site_label_2
_geom_bond_distance
C1 C24 1.389(3)
C1 C25 1.400(3)
C1 C2 1.516(3)
C2 C3 1.517(3)
C2 H2A 0.9900
C2 H2B 0.9900
C3 C26 1.391(3)
C3 C4 1.395(3)
C4 C5 1.389(4)
C4 H4 0.9500
C5 C6 1.390(4)
C5 C41 1.539(3)
C6 C7 1.391(3)
C6 H6 0.9500
C7 C26 1.398(3)
C7 C8 1.517(3)
C8 C9 1.518(3)
C8 H8A 0.9900
C8 H8B 0.9900
C9 C10 1.391(3)
C9 C27 1.394(3)
C10 C11 1.380(3)
C10 H10 0.9500
C11 C12 1.380(3)
C11 N2 1.471(3)
C12 C13 1.391(3)
C12 H12 0.9500
C13 C27 1.398(3)
C13 C14 1.518(3)
C14 C15 1.520(3)
C14 H14A 0.9900
C14 H14B 0.9900
C15 C28 1.384(3)
C15 C16 1.391(3)
C16 C17 1.394(3)
C16 H16 0.9500
C17 C18 1.393(3)
C17 C45 1.537(3)
C18 C19 1.395(3)
C18 H18 0.9500
C19 C28 1.395(3)
C19 C20 1.513(3)
C20 C21 1.513(3)
C20 H20A 0.9900
C20 H20B 0.9900
C21 C22 1.384(3)
C21 C25 1.398(3)
C22 C23 1.378(3)
C22 H22 0.9500
C23 C24 1.384(3)
C23 N1 1.467(3)
C24 H24 0.9500
C25 O1 1.380(2)
C26 O2 1.379(2)
C27 O3 1.382(2)
C28 O4 1.392(2)
C29 O1 1.441(2)
C29 C30 1.490(3)
C29 H29A 0.9900
C29 H29B 0.9900
C30 C31 1.513(3)
C30 H30A 0.9900
C30 H30B 0.9900
C31 H31A 0.9800
C31 H31B 0.9800
C31 H31C 0.9800
C32 O2 1.444(2)
C32 C33 1.494(3)
C32 H32A 0.9900
C32 H32B 0.9900
C33 C34 1.516(3)
C33 H33A 0.9900
C33 H33B 0.9900
C34 H34A 0.9800
C34 H34B 0.9800
C34 H34C 0.9800
C35 O3 1.442(3)
C35 C36 1.508(4)
C35 H35A 0.9900
C35 H35B 0.9900
C36 C37 1.480(4)
C36 H36A 0.9900
C36 H36B 0.9900
C37 H37A 0.9800
C37 H37B 0.9800
C37 H37C 0.9800
C38 O4 1.435(3)
C38 C39 1.508(3)
C38 H38A 0.9900
C38 H38B 0.9900
C39 C40 1.513(3)
C39 H39A 0.9900
C39 H39B 0.9900
C40 H40A 0.9800
C40 H40B 0.9800
C40 H40C 0.9800
C41 C43 1.502(5)
C41 C44 1.502(5)
C41 C42 1.504(6)
C42 H42A 0.9800
C42 H42B 0.9800
C42 H42C 0.9800
C43 H43A 0.9800
C43 H43B 0.9800
C43 H43C 0.9800
C44 H44A 0.9800
C44 H44B 0.9800
C44 H44C 0.9800
C45 C47 1.452(5)
C45 C48 1.467(4)
C45 C46 1.505(5)
C46 H46A 0.9800
C46 H46B 0.9800
C46 H46C 0.9800
C47 H47A 0.9800
C47 H47B 0.9800
C47 H47C 0.9800
C48 H48A 0.9800
C48 H48B 0.9800
C48 H48C 0.9800
N1 O5 1.227(2)
N1 O6 1.228(2)
N2 O7 1.220(2)
N2 O8 1.230(2)
